data_2226617
loop_
_publ_author_name
'Asiri, Abdullah M.'
'Khan, Salman A.'
'Tan, Kong Wai'
'Ng, Seik Weng'

_publ_section_title
;
 A monoclinic modification of
 2-[(1,3-benzothiazol-2-yl)iminomethyl]phenol
;
_journal_coeditor_code NK2043
_journal_issue 7
_journal_name_full 'Acta Crystallographica Section E'
_journal_page_first o1826
_journal_paper_doi 10.1107/S1600536810023755
_journal_volume 66
_journal_year 2010
_chemical_formula_iupac 'C14 H10 N2 O S'
_chemical_formula_moiety 'C14 H10 N2 O S'
_chemical_formula_sum 'C14 H10 N2 O S'
_chemical_formula_weight 254.30
_chemical_name_systematic
;
2-[(1,3-benzothiazol-2-yl)iminomethyl]phenol
;
_space_group_IT_number 7
_symmetry_cell_setting monoclinic
_symmetry_space_group_name_Hall 'P -2yac'
_symmetry_space_group_name_H-M 'P 1 n 1'
_atom_sites_solution_hydrogens geom
_atom_sites_solution_primary direct
_atom_sites_solution_secondary difmap
_audit_creation_method SHELXL-97
_cell_angle_alpha 90.00
_cell_angle_beta 108.8930(10)
_cell_angle_gamma 90.00
_cell_formula_units_Z 2
_cell_length_a 8.6391(4)
_cell_length_b 6.2313(4)
_cell_length_c 11.4459(8)
_cell_measurement_reflns_used 3896
_cell_measurement_temperature 100(2)
_cell_measurement_theta_max 28.3
_cell_measurement_theta_min 2.6
_cell_volume 582.97(6)
_computing_cell_refinement 'SAINT (Bruker, 2009)'
_computing_data_collection 'APEX2 (Bruker, 2009)'
_computing_data_reduction 'SAINT (Bruker, 2009)'
_computing_molecular_graphics 'X-SEED (Barbour, 2001)'
_computing_publication_material 'publCIF (Westrip, 2010)'
_computing_structure_refinement 'SHELXL97 (Sheldrick, 2008)'
_computing_structure_solution 'SHELXS97 (Sheldrick, 2008)'
_diffrn_ambient_temperature 100(2)
_diffrn_measured_fraction_theta_full 1.000
_diffrn_measured_fraction_theta_max 1.000
_diffrn_measurement_device_type 'Bruker SMART APEX diffractometer'
_diffrn_measurement_method '\w scans'
_diffrn_radiation_monochromator graphite
_diffrn_radiation_source 'fine-focus sealed tube'
_diffrn_radiation_type MoK\a
_diffrn_radiation_wavelength 0.71073
_diffrn_reflns_av_R_equivalents 0.0293
_diffrn_reflns_av_sigmaI/netI 0.0385
_diffrn_reflns_limit_h_max 10
_diffrn_reflns_limit_h_min -11
_diffrn_reflns_limit_k_max 8
_diffrn_reflns_limit_k_min -8
_diffrn_reflns_limit_l_max 14
_diffrn_reflns_limit_l_min -14
_diffrn_reflns_number 5307
_diffrn_reflns_theta_full 27.49
_diffrn_reflns_theta_max 27.49
_diffrn_reflns_theta_min 2.59
_diffrn_standards_decay_% 0
_diffrn_standards_interval_count 0
_diffrn_standards_interval_time 0
_diffrn_standards_number 0
_exptl_absorpt_coefficient_mu 0.264
_exptl_absorpt_correction_T_max 0.9792
_exptl_absorpt_correction_T_min 0.9639
_exptl_absorpt_correction_type multi-scan
_exptl_absorpt_process_details '(SADABS; Sheldrick, 1996)'
_exptl_crystal_colour Orange
_exptl_crystal_density_diffrn 1.449
_exptl_crystal_density_method 'not measured'
_exptl_crystal_description Prism
_exptl_crystal_F_000 264
_exptl_crystal_size_max 0.14
_exptl_crystal_size_mid 0.13
_exptl_crystal_size_min 0.08
_refine_diff_density_max 0.396
_refine_diff_density_min -0.254
_refine_ls_abs_structure_details 'Flack (1983), 1242 Friedel pairs'
_refine_ls_abs_structure_Flack 0.27(8)
_refine_ls_extinction_method none
_refine_ls_goodness_of_fit_ref 1.053
_refine_ls_hydrogen_treatment constr
_refine_ls_matrix_type full
_refine_ls_number_parameters 164
_refine_ls_number_reflns 2599
_refine_ls_number_restraints 2
_refine_ls_restrained_S_all 1.053
_refine_ls_R_factor_all 0.0412
_refine_ls_R_factor_gt 0.0399
_refine_ls_shift/su_max 0.001
_refine_ls_shift/su_mean 0.001
_refine_ls_structure_factor_coef Fsqd
_refine_ls_weighting_details 'calc w=1/[\s^2^(Fo^2^)+(0.0831P)^2^+0.0645P] where P=(Fo^2^+2Fc^2^)/3'
_refine_ls_weighting_scheme calc
_refine_ls_wR_factor_gt 0.1080
_refine_ls_wR_factor_ref 0.1096
_reflns_number_gt 2512
_reflns_number_total 2599
_reflns_threshold_expression I>2\s(I)
_cod_data_source_file nk2043.cif
_cod_data_source_block I
_cod_original_sg_symbol_H-M 'P n'
_cod_database_code 2226617
_cod_database_fobs_code 2226617

loop_
_symmetry_equiv_pos_as_xyz
'x, y, z'
'x+1/2, -y, z+1/2'

loop_
_atom_site_type_symbol
_atom_site_label
_atom_site_fract_x
_atom_site_fract_y
_atom_site_fract_z
_atom_site_U_iso_or_equiv
_atom_site_adp_type
_atom_site_calc_flag
_atom_site_refinement_flags
_atom_site_occupancy
_atom_site_disorder_assembly
_atom_site_disorder_group
S S1 0.50007(6) 0.06429(7) 0.49993(5) 0.01864(15) Uani d . 1 . .
O O1 0.7048(2) 0.5684(3) 0.89741(16) 0.0277(4) Uani d . 1 . .
H H1 0.6924 0.4623 0.8462 0.042 Uiso d R 1 . .
N N1 0.6095(2) 0.3254(3) 0.70823(16) 0.0186(4) Uani d . 1 . .
N N2 0.7613(2) 0.0261(3) 0.69409(17) 0.0193(4) Uani d . 1 . .
C C1 0.5700(3) 0.6867(4) 0.84466(19) 0.0195(4) Uani d . 1 . .
C C2 0.5445(3) 0.8696(4) 0.9059(2) 0.0222(4) Uani d . 1 . .
H H2 0.6227 0.9096 0.9825 0.027 Uiso calc R 1 . .
C C3 0.4058(3) 0.9936(4) 0.8561(2) 0.0226(5) Uani d . 1 . .
H H3 0.3895 1.1183 0.8985 0.027 Uiso calc R 1 . .
C C4 0.2898(3) 0.9363(3) 0.7441(2) 0.0228(5) Uani d . 1 . .
H H4 0.1937 1.0201 0.7108 0.027 Uiso calc R 1 . .
C C5 0.3153(3) 0.7571(4) 0.68168(19) 0.0214(4) Uani d . 1 . .
H H5 0.2366 0.7193 0.6049 0.026 Uiso calc R 1 . .
C C6 0.4554(3) 0.6303(3) 0.72981(19) 0.0175(4) Uani d . 1 . .
C C7 0.4806(3) 0.4437(3) 0.6638(2) 0.0188(4) Uani d . 1 . .
H H7 0.4019 0.4071 0.5868 0.023 Uiso calc R 1 . .
C C8 0.6349(3) 0.1448(3) 0.64566(19) 0.0184(4) Uani d . 1 . .
C C9 0.7588(3) -0.1475(3) 0.61665(18) 0.0178(4) Uani d . 1 . .
C C10 0.8777(3) -0.3090(4) 0.6428(2) 0.0228(4) Uani d . 1 . .
H H10 0.9681 -0.3056 0.7170 0.027 Uiso calc R 1 . .
C C11 0.8612(3) -0.4729(4) 0.5589(2) 0.0249(5) Uani d . 1 . .
H H11 0.9414 -0.5832 0.5757 0.030 Uiso calc R 1 . .
C C12 0.7290(3) -0.4798(4) 0.4498(2) 0.0229(5) Uani d . 1 . .
H H12 0.7212 -0.5939 0.3931 0.027 Uiso calc R 1 . .
C C13 0.6081(3) -0.3219(4) 0.4225(2) 0.0213(4) Uani d . 1 . .
H H13 0.5170 -0.3277 0.3488 0.026 Uiso calc R 1 . .
C C14 0.6257(3) -0.1556(3) 0.5070(2) 0.0190(4) Uani d . 1 . .

loop_
_atom_site_aniso_label
_atom_site_aniso_U_11
_atom_site_aniso_U_22
_atom_site_aniso_U_33
_atom_site_aniso_U_12
_atom_site_aniso_U_13
_atom_site_aniso_U_23
S1 0.0181(2) 0.0172(2) 0.0187(2) -0.0003(2) 0.00322(17) -0.00262(19)
O1 0.0216(9) 0.0314(10) 0.0232(9) 0.0063(7) -0.0024(7) -0.0064(6)
N1 0.0193(8) 0.0166(8) 0.0183(8) -0.0016(7) 0.0040(7) -0.0015(7)
N2 0.0222(10) 0.0148(8) 0.0191(9) -0.0020(7) 0.0042(7) -0.0008(7)
C1 0.0181(10) 0.0220(10) 0.0181(9) -0.0008(8) 0.0051(8) -0.0004(8)
C2 0.0235(11) 0.0215(10) 0.0211(10) -0.0032(9) 0.0066(9) -0.0052(8)
C3 0.0265(12) 0.0193(10) 0.0263(11) -0.0017(9) 0.0144(9) -0.0023(8)
C4 0.0228(12) 0.0211(11) 0.0255(11) 0.0054(8) 0.0095(9) 0.0051(8)
C5 0.0197(10) 0.0245(10) 0.0190(9) 0.0002(9) 0.0048(8) 0.0025(8)
C6 0.0179(10) 0.0178(9) 0.0164(9) -0.0011(8) 0.0050(8) -0.0012(8)
C7 0.0173(10) 0.0200(11) 0.0177(10) -0.0029(8) 0.0035(8) -0.0002(7)
C8 0.0196(10) 0.0168(10) 0.0182(9) -0.0025(8) 0.0051(8) 0.0001(7)
C9 0.0221(10) 0.0148(9) 0.0175(9) -0.0025(8) 0.0077(8) -0.0021(8)
C10 0.0228(11) 0.0209(10) 0.0249(10) 0.0016(9) 0.0081(8) 0.0032(8)
C11 0.0245(12) 0.0224(11) 0.0311(12) 0.0032(9) 0.0136(10) 0.0047(9)
C12 0.0282(13) 0.0182(10) 0.0276(12) -0.0036(9) 0.0166(10) -0.0058(9)
C13 0.0205(10) 0.0224(11) 0.0208(10) -0.0043(9) 0.0063(8) -0.0018(8)
C14 0.0178(10) 0.0156(9) 0.0249(10) 0.0012(8) 0.0088(8) 0.0022(8)

loop_
_atom_type_symbol
_atom_type_description
_atom_type_scat_dispersion_real
_atom_type_scat_dispersion_imag
_atom_type_scat_source
C C 0.0033 0.0016 'International Tables Vol C Tables 4.2.6.8 and 6.1.1.4'
H H 0.0000 0.0000 'International Tables Vol C Tables 4.2.6.8 and 6.1.1.4'
N N 0.0061 0.0033 'International Tables Vol C Tables 4.2.6.8 and 6.1.1.4'
O O 0.0106 0.0060 'International Tables Vol C Tables 4.2.6.8 and 6.1.1.4'
S S 0.1246 0.1234 'International Tables Vol C Tables 4.2.6.8 and 6.1.1.4'

loop_
_geom_angle_atom_site_label_1
_geom_angle_atom_site_label_2
_geom_angle_atom_site_label_3
_geom_angle_site_symmetry_1
_geom_angle_site_symmetry_3
_geom_angle
_geom_angle_publ_flag
C14 S1 C8 . . 88.21(11) ?
C1 O1 H1 . . 102.4 ?
C7 N1 C8 . . 121.20(18) ?
C8 N2 C9 . . 109.65(18) ?
O1 C1 C2 . . 118.56(19) ?
O1 C1 C6 . . 121.8(2) ?
C2 C1 C6 . . 119.7(2) ?
C3 C2 C1 . . 120.4(2) ?
C3 C2 H2 . . 119.8 ?
C1 C2 H2 . . 119.8 ?
C2 C3 C4 . . 120.3(2) ?
C2 C3 H3 . . 119.8 ?
C4 C3 H3 . . 119.8 ?
C5 C4 C3 . . 119.7(2) ?
C5 C4 H4 . . 120.2 ?
C3 C4 H4 . . 120.2 ?
C4 C5 C6 . . 121.0(2) ?
C4 C5 H5 . . 119.5 ?
C6 C5 H5 . . 119.5 ?
C5 C6 C1 . . 118.87(19) ?
C5 C6 C7 . . 120.47(19) ?
C1 C6 C7 . . 120.7(2) ?
N1 C7 C6 . . 120.7(2) ?
N1 C7 H7 . . 119.7 ?
C6 C7 H7 . . 119.7 ?
N2 C8 N1 . . 119.83(19) ?
N2 C8 S1 . . 116.81(16) ?
N1 C8 S1 . . 123.36(17) ?
N2 C9 C10 . . 124.3(2) ?
N2 C9 C14 . . 115.84(19) ?
C10 C9 C14 . . 119.9(2) ?
C11 C10 C9 . . 118.8(2) ?
C11 C10 H10 . . 120.6 ?
C9 C10 H10 . . 120.6 ?
C10 C11 C12 . . 121.1(2) ?
C10 C11 H11 . . 119.4 ?
C12 C11 H11 . . 119.4 ?
C13 C12 C11 . . 121.1(2) ?
C13 C12 H12 . . 119.5 ?
C11 C12 H12 . . 119.5 ?
C14 C13 C12 . . 117.7(2) ?
C14 C13 H13 . . 121.2 ?
C12 C13 H13 . . 121.2 ?
C13 C14 C9 . . 121.5(2) ?
C13 C14 S1 . . 129.07(18) ?
C9 C14 S1 . . 109.47(16) ?

loop_
_geom_bond_atom_site_label_1
_geom_bond_atom_site_label_2
_geom_bond_site_symmetry_2
_geom_bond_distance
_geom_bond_publ_flag
S1 C14 . 1.733(2) ?
S1 C8 . 1.770(2) ?
O1 C1 . 1.345(3) ?
O1 H1 . 0.8672 ?
N1 C7 . 1.294(3) ?
N1 C8 . 1.389(3) ?
N2 C8 . 1.286(3) ?
N2 C9 . 1.394(3) ?
C1 C2 . 1.393(3) ?
C1 C6 . 1.410(3) ?
C2 C3 . 1.383(4) ?
C2 H2 . 0.9500 ?
C3 C4 . 1.394(4) ?
C3 H3 . 0.9500 ?
C4 C5 . 1.381(3) ?
C4 H4 . 0.9500 ?
C5 C6 . 1.400(3) ?
C5 H5 . 0.9500 ?
C6 C7 . 1.442(3) ?
C7 H7 . 0.9500 ?
C9 C10 . 1.399(3) ?
C9 C14 . 1.402(3) ?
C10 C11 . 1.378(3) ?
C10 H10 . 0.9500 ?
C11 C12 . 1.393(4) ?
C11 H11 . 0.9500 ?
C12 C13 . 1.395(3) ?
C12 H12 . 0.9500 ?
C13 C14 . 1.392(3) ?
C13 H13 . 0.9500 ?

loop_
_geom_hbond_atom_site_label_D
_geom_hbond_atom_site_label_H
_geom_hbond_atom_site_label_A
_geom_hbond_site_symmetry_A
_geom_hbond_distance_DH
_geom_hbond_distance_HA
_geom_hbond_distance_DA
_geom_hbond_angle_DHA
_geom_hbond_publ_flag
O1 H1 N1 . 0.87 1.73 2.550(2) 156 yes

loop_
_geom_torsion_atom_site_label_1
_geom_torsion_atom_site_label_2
_geom_torsion_atom_site_label_3
_geom_torsion_atom_site_label_4
_geom_torsion_site_symmetry_1
_geom_torsion_site_symmetry_2
_geom_torsion_site_symmetry_3
_geom_torsion_site_symmetry_4
_geom_torsion
_geom_torsion_publ_flag
O1 C1 C2 C3 . . . . -178.7(2) ?
C6 C1 C2 C3 . . . . 1.4(3) ?
C1 C2 C3 C4 . . . . 0.2(4) ?
C2 C3 C4 C5 . . . . -1.2(4) ?
C3 C4 C5 C6 . . . . 0.6(3) ?
C4 C5 C6 C1 . . . . 0.9(3) ?
C4 C5 C6 C7 . . . . -180.0(2) ?
O1 C1 C6 C5 . . . . 178.2(2) ?
C2 C1 C6 C5 . . . . -1.9(3) ?
O1 C1 C6 C7 . . . . -0.9(3) ?
C2 C1 C6 C7 . . . . 179.0(2) ?
C8 N1 C7 C6 . . . . 179.8(2) ?
C5 C6 C7 N1 . . . . -179.6(2) ?
C1 C6 C7 N1 . . . . -0.5(3) ?
C9 N2 C8 N1 . . . . 178.51(18) ?
C9 N2 C8 S1 . . . . -1.1(2) ?
C7 N1 C8 N2 . . . . -177.6(2) ?
C7 N1 C8 S1 . . . . 2.0(3) ?
C14 S1 C8 N2 . . . . 1.30(18) ?
C14 S1 C8 N1 . . . . -178.28(18) ?
C8 N2 C9 C10 . . . . -179.1(2) ?
C8 N2 C9 C14 . . . . 0.2(3) ?
N2 C9 C10 C11 . . . . 179.7(2) ?
C14 C9 C10 C11 . . . . 0.4(3) ?
C9 C10 C11 C12 . . . . -0.1(3) ?
C10 C11 C12 C13 . . . . -0.6(4) ?
C11 C12 C13 C14 . . . . 1.1(3) ?
C12 C13 C14 C9 . . . . -0.8(3) ?
C12 C13 C14 S1 . . . . 179.15(17) ?
N2 C9 C14 C13 . . . . -179.33(19) ?
C10 C9 C14 C13 . . . . 0.0(3) ?
N2 C9 C14 S1 . . . . 0.7(2) ?
C10 C9 C14 S1 . . . . -179.89(17) ?
C8 S1 C14 C13 . . . . 179.0(2) ?
C8 S1 C14 C9 . . . . -1.04(16) ?

loop_
_cod_related_entry_id
_cod_related_entry_database
_cod_related_entry_code
1 ChemSpider 21502614
